data_4082191
loop_
_publ_author_name
'Jochmann, Phillip'
'Stephan, Douglas W.'

_publ_section_title
;
 Reactions of CO2with Heteroleptic Zinc and Zinc--NHC Complexes
;
_journal_issue 24
_journal_name_full Organometallics
_journal_page_first 7503
_journal_paper_doi 10.1021/om401000s
_journal_volume 32
_journal_year 2013
_chemical_formula_sum 'C116 H106 F30 O12 Zn6'
_chemical_formula_weight 2654.23
_chemical_name_systematic
; 
 ? 
;
_space_group_IT_number 2
_symmetry_cell_setting triclinic
_symmetry_space_group_name_Hall '-P 1'
_symmetry_space_group_name_H-M 'P -1'
_atom_sites_solution_hydrogens geom
_atom_sites_solution_primary direct
_atom_sites_solution_secondary difmap
_audit_creation_method SHELXL-97
_cell_angle_alpha 70.984(15)
_cell_angle_beta 76.826(18)
_cell_angle_gamma 85.401(17)
_cell_formula_units_Z 1
_cell_length_a 12.212(4)
_cell_length_b 13.175(4)
_cell_length_c 19.065(5)
_cell_measurement_reflns_used 8689
_cell_measurement_temperature 150(2)
_cell_measurement_theta_max 27.56
_cell_measurement_theta_min 2.20
_cell_volume 2823.6(15)
_computing_structure_refinement 'SHELXL-97 (Sheldrick, 2008)'
_computing_structure_solution 'SHELXS-97 (Sheldrick, 2008)'
_diffrn_ambient_temperature 150(2)
_diffrn_measured_fraction_theta_full 0.980
_diffrn_measured_fraction_theta_max 0.980
_diffrn_radiation_monochromator graphite
_diffrn_radiation_source 'fine-focus sealed tube'
_diffrn_radiation_type MoK\a
_diffrn_radiation_wavelength 0.71073
_diffrn_reflns_av_R_equivalents 0.0646
_diffrn_reflns_av_sigmaI/netI 0.0824
_diffrn_reflns_limit_h_max 15
_diffrn_reflns_limit_h_min -15
_diffrn_reflns_limit_k_max 17
_diffrn_reflns_limit_k_min -17
_diffrn_reflns_limit_l_max 24
_diffrn_reflns_limit_l_min -24
_diffrn_reflns_number 46199
_diffrn_reflns_theta_full 27.71
_diffrn_reflns_theta_max 27.71
_diffrn_reflns_theta_min 1.63
_exptl_absorpt_coefficient_mu 1.363
_exptl_absorpt_correction_T_max 0.8757
_exptl_absorpt_correction_T_min 0.7722
_exptl_absorpt_correction_type multi-scan
_exptl_absorpt_process_details SADABS
_exptl_crystal_density_diffrn 1.561
_exptl_crystal_density_method 'not measured'
_exptl_crystal_F_000 1348
_exptl_crystal_size_max 0.20
_exptl_crystal_size_mid 0.18
_exptl_crystal_size_min 0.16
_refine_diff_density_max 3.597
_refine_diff_density_min -1.157
_refine_diff_density_rms 0.118
_refine_ls_extinction_method none
_refine_ls_goodness_of_fit_ref 1.730
_refine_ls_hydrogen_treatment constr
_refine_ls_matrix_type full
_refine_ls_number_parameters 755
_refine_ls_number_reflns 12980
_refine_ls_number_restraints 0
_refine_ls_restrained_S_all 1.730
_refine_ls_R_factor_all 0.1092
_refine_ls_R_factor_gt 0.0625
_refine_ls_shift/su_max 0.001
_refine_ls_shift/su_mean 0.000
_refine_ls_structure_factor_coef Fsqd
_refine_ls_weighting_details 'calc w=1/[\s^2^(Fo^2^)+(0.0100P)^2^+0.0000P] where P=(Fo^2^+2Fc^2^)/3'
_refine_ls_weighting_scheme calc
_refine_ls_wR_factor_gt 0.1114
_refine_ls_wR_factor_ref 0.1183
_reflns_number_gt 8335
_reflns_number_total 12980
_reflns_threshold_expression >2sigma(I)
_cod_data_source_file om401000s_si_003.cif
_cod_data_source_block pj020_0m
_cod_depositor_comments
;
The following automatic conversions were performed:

'_symmetry_cell_setting' value 'Triclinic' changed to 'triclinic'
according to /home/saulius/struct/CIF-dictionaries/cif_core.dic
dictionary named 'cif_core.dic' version 2.4.2 from 2011-04-26.

Automatic conversion script
Id: cif_fix_values 1891 2012-01-12 08:04:46Z andrius 
;
_cod_original_cell_volume 2823.7(15)
_cod_original_sg_symbol_H-M 'P-1   '
_cod_database_code 4082191

loop_
_symmetry_equiv_pos_as_xyz
'x, y, z'
'-x, -y, -z'

loop_
_atom_site_label
_atom_site_type_symbol
_atom_site_fract_x
_atom_site_fract_y
_atom_site_fract_z
_atom_site_U_iso_or_equiv
_atom_site_adp_type
_atom_site_occupancy
_atom_site_symmetry_multiplicity
_atom_site_calc_flag
_atom_site_refinement_flags
Zn1 Zn 0.08756(4) 0.99412(4) 0.25965(3) 0.02472(13) Uani 1 1 d .
Zn2 Zn 0.25328(4) 0.80046(3) 0.22834(3) 0.02362(13) Uani 1 1 d .
Zn3 Zn -0.00569(4) 0.88633(4) 0.46936(3) 0.02895(14) Uani 1 1 d .
F1 F 0.14639(19) 0.97626(18) 0.09072(12) 0.0357(6) Uani 1 1 d .
F2 F 0.0357(2) 0.8832(2) 0.02187(14) 0.0518(7) Uani 1 1 d .
F3 F -0.1691(2) 0.7965(2) 0.09415(17) 0.0712(9) Uani 1 1 d .
F4 F -0.2625(2) 0.8045(2) 0.23710(18) 0.0715(9) Uani 1 1 d .
F5 F -0.1496(2) 0.89198(19) 0.30794(14) 0.0463(7) Uani 1 1 d .
F6 F 0.35493(19) 0.79209(18) 0.06403(13) 0.0385(6) Uani 1 1 d .
F7 F 0.3051(2) 0.6725(2) -0.01497(15) 0.0574(8) Uani 1 1 d .
F8 F 0.1279(3) 0.5354(2) 0.04721(19) 0.0781(10) Uani 1 1 d .
F9 F 0.0052(2) 0.5176(2) 0.18984(19) 0.0744(10) Uani 1 1 d .
F10 F 0.05334(19) 0.6391(2) 0.26767(14) 0.0461(7) Uani 1 1 d .
F11 F -0.1280(3) 0.7145(2) 0.43534(16) 0.0660(9) Uani 1 1 d .
F12 F -0.3483(3) 0.6856(3) 0.4480(2) 0.1114(14) Uani 1 1 d .
F13 F -0.5046(3) 0.8027(3) 0.51434(19) 0.1160(15) Uani 1 1 d .
F14 F -0.4405(2) 0.9431(3) 0.57463(17) 0.0896(12) Uani 1 1 d .
F15 F -0.2215(2) 0.9670(2) 0.56832(14) 0.0590(8) Uani 1 1 d .
O1 O 0.2367(2) 1.05684(19) 0.22049(14) 0.0246(6) Uani 1 1 d .
O2 O 0.3395(2) 0.93177(19) 0.17796(14) 0.0242(6) Uani 1 1 d .
O3 O 0.1609(2) 0.83169(19) 0.32069(14) 0.0240(6) Uani 1 1 d .
O4 O 0.1245(2) 0.7957(2) 0.44675(16) 0.0369(7) Uani 1 1 d .
O5 O -0.0549(2) 1.0854(2) 0.44878(15) 0.0262(6) Uani 1 1 d .
O6 O 0.0242(2) 1.01086(19) 0.36169(14) 0.0250(6) Uani 1 1 d .
C1 C 0.0043(3) 0.9367(3) 0.2021(2) 0.0228(9) Uani 1 1 d .
C2 C 0.0447(3) 0.9337(3) 0.1297(2) 0.0250(10) Uani 1 1 d .
C3 C -0.0100(4) 0.8875(3) 0.0920(2) 0.0330(11) Uani 1 1 d .
C4 C -0.1129(4) 0.8427(3) 0.1290(3) 0.0414(12) Uani 1 1 d .
C5 C -0.1592(4) 0.8452(3) 0.2016(3) 0.0413(12) Uani 1 1 d .
C6 C -0.1002(4) 0.8910(3) 0.2363(2) 0.0318(11) Uani 1 1 d .
C7 C 0.3245(3) 1.0247(3) 0.1838(2) 0.0219(9) Uani 1 1 d .
C8 C 0.4187(3) 1.1053(3) 0.1393(2) 0.0240(9) Uani 1 1 d .
C9 C 0.4199(3) 1.1962(3) 0.1725(2) 0.0290(10) Uani 1 1 d .
C10 C 0.4080(3) 1.2887(3) 0.1198(3) 0.0351(11) Uani 1 1 d .
C11 C 0.3900(3) 1.2692(3) 0.0511(2) 0.0317(11) Uani 1 1 d .
C12 C 0.3947(3) 1.1633(3) 0.0613(2) 0.0246(9) Uani 1 1 d .
C13 C 0.5343(3) 1.0507(3) 0.1312(2) 0.0320(11) Uani 1 1 d .
H13A H 0.5324 0.9939 0.1102 0.048 Uiso 1 1 calc R
H13B H 0.5530 1.0216 0.1801 0.048 Uiso 1 1 calc R
H13C H 0.5898 1.1024 0.0980 0.048 Uiso 1 1 calc R
C14 C 0.4350(4) 1.1735(4) 0.2517(2) 0.0427(12) Uani 1 1 d .
H14A H 0.4335 1.2397 0.2628 0.064 Uiso 1 1 calc R
H14B H 0.5059 1.1379 0.2567 0.064 Uiso 1 1 calc R
H14C H 0.3752 1.1282 0.2867 0.064 Uiso 1 1 calc R
C15 C 0.4115(4) 1.4000(3) 0.1252(3) 0.0590(15) Uani 1 1 d .
H15A H 0.4342 1.3957 0.1711 0.089 Uiso 1 1 calc R
H15B H 0.3382 1.4325 0.1257 0.089 Uiso 1 1 calc R
H15C H 0.4644 1.4428 0.0823 0.089 Uiso 1 1 calc R
C16 C 0.3715(4) 1.3571(3) -0.0186(3) 0.0546(14) Uani 1 1 d .
H16A H 0.4420 1.3908 -0.0468 0.082 Uiso 1 1 calc R
H16B H 0.3202 1.4093 -0.0039 0.082 Uiso 1 1 calc R
H16C H 0.3407 1.3273 -0.0496 0.082 Uiso 1 1 calc R
C17 C 0.3862(3) 1.1077(3) 0.0057(2) 0.0314(10) Uani 1 1 d .
H17A H 0.3366 1.1475 -0.0262 0.047 Uiso 1 1 calc R
H17B H 0.3573 1.0367 0.0327 0.047 Uiso 1 1 calc R
H17C H 0.4594 1.1033 -0.0251 0.047 Uiso 1 1 calc R
C18 C 0.2068(3) 0.7212(3) 0.1687(2) 0.0222(9) Uani 1 1 d .
C19 C 0.2659(3) 0.7257(3) 0.0971(2) 0.0282(10) Uani 1 1 d .
C20 C 0.2419(4) 0.6655(4) 0.0549(3) 0.0372(11) Uani 1 1 d .
C21 C 0.1534(4) 0.5966(4) 0.0867(3) 0.0450(13) Uani 1 1 d .
C22 C 0.0913(4) 0.5882(3) 0.1576(3) 0.0431(13) Uani 1 1 d .
C23 C 0.1175(3) 0.6500(3) 0.1973(2) 0.0307(10) Uani 1 1 d .
C24 C 0.1806(3) 0.7809(3) 0.3869(2) 0.0263(10) Uani 1 1 d .
C25 C 0.2738(3) 0.6981(3) 0.3926(2) 0.0264(10) Uani 1 1 d .
C26 C 0.3722(3) 0.7307(3) 0.3248(2) 0.0292(10) Uani 1 1 d .
C27 C 0.3849(3) 0.6584(3) 0.2866(2) 0.0291(10) Uani 1 1 d .
C28 C 0.2974(4) 0.5753(3) 0.3258(2) 0.0297(10) Uani 1 1 d .
C29 C 0.2321(4) 0.5972(3) 0.3850(2) 0.0295(10) Uani 1 1 d .
C30 C 0.3114(4) 0.6719(4) 0.4680(2) 0.0441(13) Uani 1 1 d .
H30A H 0.3742 0.6231 0.4684 0.066 Uiso 1 1 calc R
H30B H 0.2504 0.6395 0.5092 0.066 Uiso 1 1 calc R
H30C H 0.3333 0.7369 0.4735 0.066 Uiso 1 1 calc R
C31 C 0.4489(4) 0.8197(4) 0.3157(3) 0.0523(14) Uani 1 1 d .
H31A H 0.4997 0.8361 0.2670 0.078 Uiso 1 1 calc R
H31B H 0.4911 0.7976 0.3551 0.078 Uiso 1 1 calc R
H31C H 0.4050 0.8823 0.3193 0.078 Uiso 1 1 calc R
C32 C 0.4755(4) 0.6553(4) 0.2191(2) 0.0516(14) Uani 1 1 d .
H32A H 0.4420 0.6467 0.1805 0.077 Uiso 1 1 calc R
H32B H 0.5254 0.5960 0.2343 0.077 Uiso 1 1 calc R
H32C H 0.5171 0.7211 0.1995 0.077 Uiso 1 1 calc R
C33 C 0.2911(4) 0.4794(4) 0.3001(3) 0.0531(14) Uani 1 1 d .
H33A H 0.2264 0.4373 0.3308 0.080 Uiso 1 1 calc R
H33B H 0.3579 0.4364 0.3053 0.080 Uiso 1 1 calc R
H33C H 0.2850 0.5035 0.2479 0.080 Uiso 1 1 calc R
C34 C 0.1306(4) 0.5390(4) 0.4385(3) 0.0517(14) Uani 1 1 d .
H34A H 0.1151 0.4799 0.4233 0.077 Uiso 1 1 calc R
H34B H 0.0673 0.5872 0.4375 0.077 Uiso 1 1 calc R
H34C H 0.1442 0.5125 0.4890 0.077 Uiso 1 1 calc R
C35 C -0.1667(4) 0.8429(3) 0.5001(2) 0.0357(11) Uani 1 1 d .
C36 C -0.2047(5) 0.7714(4) 0.4724(3) 0.0494(13) Uani 1 1 d .
C37 C -0.3152(6) 0.7557(5) 0.4774(3) 0.0681(18) Uani 1 1 d .
C38 C -0.3940(5) 0.8137(6) 0.5110(3) 0.0686(19) Uani 1 1 d .
C39 C -0.3633(4) 0.8863(5) 0.5416(3) 0.0566(15) Uani 1 1 d .
C40 C -0.2487(4) 0.8968(4) 0.5362(2) 0.0404(12) Uani 1 1 d .
C41 C -0.0273(3) 1.0913(3) 0.3805(2) 0.0206(9) Uani 1 1 d .
C42 C -0.0609(3) 1.1874(3) 0.3187(2) 0.0222(9) Uani 1 1 d .
C43 C 0.0322(3) 1.2197(3) 0.2490(2) 0.0231(9) Uani 1 1 d .
C44 C -0.0014(3) 1.2107(3) 0.1891(2) 0.0243(9) Uani 1 1 d .
C45 C -0.1175(3) 1.1694(3) 0.2152(2) 0.0267(10) Uani 1 1 d .
C46 C -0.1529(3) 1.1526(3) 0.2897(2) 0.0242(9) Uani 1 1 d .
C47 C -0.0995(4) 1.2812(3) 0.3505(2) 0.0357(11) Uani 1 1 d .
H47A H -0.1214 1.3411 0.3114 0.054 Uiso 1 1 calc R
H47B H -0.0389 1.3019 0.3671 0.054 Uiso 1 1 calc R
H47C H -0.1624 1.2589 0.3926 0.054 Uiso 1 1 calc R
C48 C 0.1391(3) 1.2672(3) 0.2506(2) 0.0353(11) Uani 1 1 d .
H48A H 0.1937 1.2710 0.2048 0.053 Uiso 1 1 calc R
H48B H 0.1677 1.2230 0.2936 0.053 Uiso 1 1 calc R
H48C H 0.1241 1.3381 0.2544 0.053 Uiso 1 1 calc R
C49 C 0.0611(4) 1.2404(3) 0.1078(2) 0.0405(12) Uani 1 1 d .
H49A H 0.1392 1.2503 0.1050 0.061 Uiso 1 1 calc R
H49B H 0.0304 1.3059 0.0788 0.061 Uiso 1 1 calc R
H49C H 0.0536 1.1841 0.0875 0.061 Uiso 1 1 calc R
C50 C -0.1820(4) 1.1534(4) 0.1609(2) 0.0434(12) Uani 1 1 d .
H50A H -0.2535 1.1217 0.1888 0.065 Uiso 1 1 calc R
H50B H -0.1400 1.1068 0.1347 0.065 Uiso 1 1 calc R
H50C H -0.1935 1.2215 0.1247 0.065 Uiso 1 1 calc R
C51 C -0.2619(3) 1.1085(3) 0.3424(2) 0.0375(11) Uani 1 1 d .
H51A H -0.2484 1.0405 0.3779 0.056 Uiso 1 1 calc R
H51B H -0.3131 1.0993 0.3135 0.056 Uiso 1 1 calc R
H51C H -0.2939 1.1576 0.3694 0.056 Uiso 1 1 calc R
C91 C 0.8005(5) 0.4655(5) 0.1376(4) 0.083(2) Uani 1 1 d .
H91A H 0.7573 0.4400 0.1105 0.124 Uiso 1 1 calc R
H91B H 0.8653 0.4203 0.1447 0.124 Uiso 1 1 calc R
H91C H 0.8242 0.5378 0.1089 0.124 Uiso 1 1 calc R
C92 C 0.7302(5) 0.4632(4) 0.2128(3) 0.0542(14) Uani 1 1 d .
C93 C 0.6517(5) 0.3837(5) 0.2473(4) 0.0758(19) Uani 1 1 d .
H93 H 0.6409 0.3355 0.2232 0.091 Uiso 1 1 calc R
C94 C 0.5905(5) 0.3769(5) 0.3172(4) 0.0768(19) Uani 1 1 d .
H94 H 0.5380 0.3220 0.3398 0.092 Uiso 1 1 calc R
C95 C 0.5987(6) 0.4431(5) 0.3573(3) 0.0748(18) Uani 1 1 d .
H95 H 0.5527 0.4347 0.4050 0.090 Uiso 1 1 calc R
C96 C 0.6818(6) 0.5274(5) 0.3231(4) 0.088(2) Uani 1 1 d .
H96 H 0.6928 0.5746 0.3480 0.105 Uiso 1 1 calc R
C97 C 0.7449(5) 0.5340(4) 0.2501(4) 0.0586(15) Uani 1 1 d .
H97 H 0.7984 0.5877 0.2260 0.070 Uiso 1 1 calc R

loop_
_atom_site_aniso_label
_atom_site_aniso_U_11
_atom_site_aniso_U_22
_atom_site_aniso_U_33
_atom_site_aniso_U_23
_atom_site_aniso_U_13
_atom_site_aniso_U_12
Zn1 0.0240(3) 0.0276(3) 0.0208(3) -0.0078(2) -0.0004(2) -0.0027(2)
Zn2 0.0284(3) 0.0201(2) 0.0207(3) -0.0060(2) -0.0022(2) -0.0014(2)
Zn3 0.0361(3) 0.0231(3) 0.0244(3) -0.0050(2) -0.0038(2) -0.0008(2)
F1 0.0332(15) 0.0443(15) 0.0263(15) -0.0114(12) 0.0018(12) -0.0049(12)
F2 0.082(2) 0.0490(17) 0.0331(17) -0.0193(14) -0.0213(15) 0.0053(15)
F3 0.082(2) 0.066(2) 0.088(2) -0.0316(18) -0.046(2) -0.0162(17)
F4 0.0428(18) 0.068(2) 0.100(3) -0.0228(18) -0.0037(17) -0.0293(16)
F5 0.0454(16) 0.0399(15) 0.0417(18) -0.0064(13) 0.0092(13) -0.0128(12)
F6 0.0400(15) 0.0378(14) 0.0302(15) -0.0077(12) 0.0080(12) -0.0159(12)
F7 0.073(2) 0.070(2) 0.0406(19) -0.0330(16) -0.0132(16) 0.0051(16)
F8 0.086(2) 0.079(2) 0.106(3) -0.065(2) -0.040(2) -0.0038(18)
F9 0.0543(19) 0.055(2) 0.115(3) -0.0257(19) -0.0120(18) -0.0293(16)
F10 0.0319(15) 0.0477(16) 0.0458(18) -0.0070(13) 0.0103(13) -0.0138(12)
F11 0.115(3) 0.0317(16) 0.056(2) -0.0111(15) -0.0309(19) -0.0058(16)
F12 0.151(4) 0.105(3) 0.087(3) -0.009(2) -0.045(3) -0.083(3)
F13 0.064(2) 0.191(4) 0.074(3) 0.006(3) -0.025(2) -0.071(3)
F14 0.0382(19) 0.168(4) 0.048(2) -0.024(2) 0.0009(16) 0.011(2)
F15 0.069(2) 0.078(2) 0.0303(17) -0.0260(16) -0.0041(15) 0.0206(16)
O1 0.0214(16) 0.0219(14) 0.0262(17) -0.0076(12) 0.0048(13) -0.0038(12)
O2 0.0271(16) 0.0208(15) 0.0226(16) -0.0074(12) 0.0001(13) -0.0025(12)
O3 0.0331(17) 0.0192(14) 0.0165(16) -0.0023(12) -0.0052(13) 0.0036(12)
O4 0.054(2) 0.0285(16) 0.0223(18) -0.0063(14) -0.0043(15) 0.0110(14)
O5 0.0317(17) 0.0260(15) 0.0176(17) -0.0046(13) -0.0030(13) 0.0011(13)
O6 0.0282(16) 0.0216(14) 0.0196(16) -0.0033(12) -0.0020(13) 0.0075(12)
C1 0.027(2) 0.016(2) 0.022(2) -0.0018(17) -0.0038(19) -0.0023(18)
C2 0.025(2) 0.020(2) 0.029(3) -0.0073(19) -0.006(2) 0.0032(18)
C3 0.044(3) 0.028(2) 0.029(3) -0.008(2) -0.015(2) 0.003(2)
C4 0.051(3) 0.030(3) 0.055(4) -0.013(2) -0.035(3) 0.000(2)
C5 0.032(3) 0.027(2) 0.062(4) -0.010(2) -0.008(3) -0.008(2)
C6 0.039(3) 0.022(2) 0.029(3) -0.003(2) -0.003(2) -0.004(2)
C7 0.024(2) 0.025(2) 0.016(2) -0.0048(18) -0.0056(19) -0.0027(19)
C8 0.024(2) 0.023(2) 0.022(2) -0.0058(18) 0.0020(19) -0.0057(18)
C9 0.024(2) 0.035(3) 0.030(3) -0.017(2) 0.006(2) -0.014(2)
C10 0.030(3) 0.029(2) 0.042(3) -0.017(2) 0.016(2) -0.015(2)
C11 0.032(3) 0.021(2) 0.030(3) -0.0006(19) 0.009(2) -0.0056(19)
C12 0.021(2) 0.029(2) 0.020(2) -0.0076(19) 0.0041(18) -0.0045(18)
C13 0.026(3) 0.037(3) 0.029(3) -0.008(2) 0.000(2) -0.007(2)
C14 0.041(3) 0.050(3) 0.044(3) -0.025(3) -0.001(2) -0.019(2)
C15 0.078(4) 0.031(3) 0.060(4) -0.020(3) 0.018(3) -0.024(3)
C16 0.081(4) 0.025(3) 0.038(3) 0.005(2) 0.007(3) -0.005(2)
C17 0.033(3) 0.033(2) 0.026(3) -0.008(2) -0.001(2) -0.003(2)
C18 0.021(2) 0.022(2) 0.022(3) -0.0050(18) -0.0054(19) 0.0011(17)
C19 0.030(3) 0.025(2) 0.029(3) -0.005(2) -0.008(2) -0.0017(19)
C20 0.047(3) 0.038(3) 0.030(3) -0.017(2) -0.009(2) 0.009(2)
C21 0.053(3) 0.041(3) 0.058(4) -0.029(3) -0.026(3) 0.003(3)
C22 0.030(3) 0.028(3) 0.071(4) -0.012(3) -0.012(3) -0.006(2)
C23 0.026(3) 0.024(2) 0.036(3) -0.004(2) -0.005(2) 0.0000(19)
C24 0.035(3) 0.019(2) 0.023(3) -0.0076(19) -0.003(2) 0.0015(19)
C25 0.032(3) 0.025(2) 0.020(2) -0.0058(18) -0.007(2) 0.0066(19)
C26 0.025(2) 0.029(2) 0.032(3) -0.003(2) -0.012(2) 0.0016(19)
C27 0.026(2) 0.035(2) 0.022(3) -0.006(2) -0.006(2) 0.015(2)
C28 0.036(3) 0.025(2) 0.028(3) -0.008(2) -0.011(2) 0.010(2)
C29 0.036(3) 0.019(2) 0.027(3) -0.0004(19) -0.006(2) 0.0064(19)
C30 0.057(3) 0.045(3) 0.030(3) -0.011(2) -0.015(2) 0.016(2)
C31 0.044(3) 0.050(3) 0.059(4) 0.005(3) -0.032(3) -0.011(2)
C32 0.039(3) 0.067(4) 0.033(3) -0.009(3) 0.003(2) 0.029(3)
C33 0.073(4) 0.035(3) 0.062(4) -0.023(3) -0.029(3) 0.017(3)
C34 0.055(3) 0.030(3) 0.055(4) -0.003(2) 0.002(3) -0.001(2)
C35 0.050(3) 0.037(3) 0.020(3) -0.003(2) -0.010(2) -0.018(2)
C36 0.071(4) 0.041(3) 0.029(3) 0.001(2) -0.012(3) -0.011(3)
C37 0.087(5) 0.073(4) 0.044(4) 0.001(3) -0.024(4) -0.055(4)
C38 0.048(4) 0.113(6) 0.031(4) 0.006(3) -0.009(3) -0.047(4)
C39 0.036(3) 0.094(5) 0.025(3) -0.003(3) 0.001(3) -0.007(3)
C40 0.041(3) 0.059(3) 0.012(3) 0.000(2) 0.001(2) -0.012(3)
C41 0.016(2) 0.021(2) 0.023(3) -0.0044(18) -0.0050(19) -0.0025(17)
C42 0.024(2) 0.020(2) 0.020(2) -0.0053(18) -0.0046(19) 0.0070(17)
C43 0.023(2) 0.015(2) 0.027(3) -0.0025(18) -0.004(2) 0.0035(17)
C44 0.032(3) 0.018(2) 0.019(3) -0.0019(17) -0.003(2) 0.0017(18)
C45 0.030(3) 0.022(2) 0.027(3) -0.0050(19) -0.012(2) 0.0036(19)
C46 0.021(2) 0.023(2) 0.026(3) -0.0043(19) -0.007(2) 0.0028(18)
C47 0.045(3) 0.025(2) 0.034(3) -0.009(2) -0.007(2) 0.012(2)
C48 0.034(3) 0.024(2) 0.043(3) -0.007(2) -0.002(2) -0.006(2)
C49 0.051(3) 0.033(3) 0.028(3) -0.001(2) -0.005(2) 0.001(2)
C50 0.051(3) 0.042(3) 0.044(3) -0.011(2) -0.028(3) 0.004(2)
C51 0.031(3) 0.039(3) 0.036(3) -0.004(2) -0.006(2) 0.002(2)
C91 0.094(5) 0.070(4) 0.100(6) -0.038(4) -0.046(5) 0.024(4)
C92 0.051(4) 0.042(3) 0.070(4) -0.012(3) -0.030(3) 0.017(3)
C93 0.063(4) 0.051(4) 0.113(6) -0.011(4) -0.043(4) 0.014(3)
C94 0.074(5) 0.065(4) 0.077(5) 0.004(4) -0.033(4) 0.019(4)
C95 0.090(5) 0.071(5) 0.056(4) -0.004(4) -0.031(4) 0.020(4)
C96 0.106(6) 0.074(5) 0.102(6) -0.030(5) -0.071(5) 0.038(4)
C97 0.059(4) 0.043(3) 0.078(5) -0.019(3) -0.032(3) 0.018(3)

loop_
_atom_type_symbol
_atom_type_description
_atom_type_scat_dispersion_real
_atom_type_scat_dispersion_imag
_atom_type_scat_source
C C 0.0033 0.0016 'International Tables Vol C Tables 4.2.6.8 and 6.1.1.4'
H H 0.0000 0.0000 'International Tables Vol C Tables 4.2.6.8 and 6.1.1.4'
F F 0.0171 0.0103 'International Tables Vol C Tables 4.2.6.8 and 6.1.1.4'
O O 0.0106 0.0060 'International Tables Vol C Tables 4.2.6.8 and 6.1.1.4'
Zn Zn 0.2839 1.4301 'International Tables Vol C Tables 4.2.6.8 and 6.1.1.4'

loop_
_geom_angle_atom_site_label_1
_geom_angle_atom_site_label_2
_geom_angle_atom_site_label_3
_geom_angle
_geom_angle_site_symmetry_1
_geom_angle_site_symmetry_3
O1 Zn1 C1 125.10(14) . .
O1 Zn1 O6 109.36(11) . .
C1 Zn1 O6 125.22(14) . .
O1 Zn1 O3 91.20(10) . .
C1 Zn1 O3 95.79(12) . .
O6 Zn1 O3 87.92(9) . .
O2 Zn2 C18 120.53(14) . .
O2 Zn2 O3 101.16(10) . .
C18 Zn2 O3 127.48(14) . .
O2 Zn2 C26 93.04(12) . .
C18 Zn2 C26 126.69(14) . .
O3 Zn2 C26 76.36(12) . .
O2 Zn2 C27 106.96(13) . .
C18 Zn2 C27 95.99(14) . .
O3 Zn2 C27 101.10(12) . .
C26 Zn2 C27 31.43(12) . .
O4 Zn3 C35 126.37(16) . .
O4 Zn3 O5 91.89(11) . 2_576
C35 Zn3 O5 114.49(14) . 2_576
O4 Zn3 O6 97.24(11) . .
C35 Zn3 O6 110.12(14) . .
O5 Zn3 O6 115.25(10) 2_576 .
C7 O1 Zn1 129.9(2) . .
C7 O2 Zn2 132.2(2) . .
C24 O3 Zn2 120.2(2) . .
C24 O3 Zn1 138.4(2) . .
Zn2 O3 Zn1 97.85(10) . .
C24 O4 Zn3 134.1(3) . .
C41 O5 Zn3 141.1(2) . 2_576
C41 O6 Zn1 130.8(2) . .
C41 O6 Zn3 100.9(2) . .
Zn1 O6 Zn3 127.21(12) . .
C2 C1 C6 114.7(4) . .
C2 C1 Zn1 125.0(3) . .
C6 C1 Zn1 120.2(3) . .
F1 C2 C1 119.8(3) . .
F1 C2 C3 115.4(4) . .
C1 C2 C3 124.8(4) . .
F2 C3 C4 119.9(4) . .
F2 C3 C2 122.2(4) . .
C4 C3 C2 117.8(4) . .
F3 C4 C3 119.7(5) . .
F3 C4 C5 120.2(5) . .
C3 C4 C5 120.1(4) . .
F4 C5 C6 120.6(5) . .
F4 C5 C4 120.1(4) . .
C6 C5 C4 119.3(4) . .
F5 C6 C5 117.2(4) . .
F5 C6 C1 119.6(4) . .
C5 C6 C1 123.2(4) . .
O2 C7 O1 125.2(4) . .
O2 C7 C8 116.5(3) . .
O1 C7 C8 118.2(3) . .
C12 C8 C9 103.2(3) . .
C12 C8 C7 108.1(3) . .
C9 C8 C7 113.1(3) . .
C12 C8 C13 109.8(3) . .
C9 C8 C13 110.3(3) . .
C7 C8 C13 112.0(3) . .
C10 C9 C14 130.4(4) . .
C10 C9 C8 108.5(4) . .
C14 C9 C8 121.1(4) . .
C9 C10 C11 110.1(3) . .
C9 C10 C15 127.3(4) . .
C11 C10 C15 122.6(4) . .
C12 C11 C10 109.6(4) . .
C12 C11 C16 126.8(4) . .
C10 C11 C16 123.5(4) . .
C11 C12 C17 128.0(4) . .
C11 C12 C8 108.4(3) . .
C17 C12 C8 123.5(3) . .
C8 C13 H13A 109.5 . .
C8 C13 H13B 109.5 . .
H13A C13 H13B 109.5 . .
C8 C13 H13C 109.5 . .
H13A C13 H13C 109.5 . .
H13B C13 H13C 109.5 . .
C9 C14 H14A 109.5 . .
C9 C14 H14B 109.5 . .
H14A C14 H14B 109.5 . .
C9 C14 H14C 109.5 . .
H14A C14 H14C 109.5 . .
H14B C14 H14C 109.5 . .
C10 C15 H15A 109.5 . .
C10 C15 H15B 109.5 . .
H15A C15 H15B 109.5 . .
C10 C15 H15C 109.5 . .
H15A C15 H15C 109.5 . .
H15B C15 H15C 109.5 . .
C11 C16 H16A 109.5 . .
C11 C16 H16B 109.5 . .
H16A C16 H16B 109.5 . .
C11 C16 H16C 109.5 . .
H16A C16 H16C 109.5 . .
H16B C16 H16C 109.5 . .
C12 C17 H17A 109.5 . .
C12 C17 H17B 109.5 . .
H17A C17 H17B 109.5 . .
C12 C17 H17C 109.5 . .
H17A C17 H17C 109.5 . .
H17B C17 H17C 109.5 . .
C19 C18 C23 114.4(4) . .
C19 C18 Zn2 122.4(3) . .
C23 C18 Zn2 123.0(3) . .
F6 C19 C18 119.3(3) . .
F6 C19 C20 115.9(4) . .
C18 C19 C20 124.8(4) . .
F7 C20 C21 120.7(4) . .
F7 C20 C19 121.7(4) . .
C21 C20 C19 117.7(4) . .
F8 C21 C20 119.4(5) . .
F8 C21 C22 120.2(5) . .
C20 C21 C22 120.5(4) . .
F9 C22 C21 120.3(4) . .
F9 C22 C23 119.8(5) . .
C21 C22 C23 120.0(4) . .
F10 C23 C22 117.9(4) . .
F10 C23 C18 119.4(4) . .
C22 C23 C18 122.7(4) . .
O4 C24 O3 123.0(4) . .
O4 C24 C25 118.8(4) . .
O3 C24 C25 118.2(3) . .
C24 C25 C26 112.1(3) . .
C24 C25 C29 108.6(3) . .
C26 C25 C29 102.3(3) . .
C24 C25 C30 111.4(3) . .
C26 C25 C30 111.8(3) . .
C29 C25 C30 110.3(3) . .
C27 C26 C31 129.3(4) . .
C27 C26 C25 109.4(4) . .
C31 C26 C25 120.5(4) . .
C27 C26 Zn2 74.7(2) . .
C31 C26 Zn2 107.4(3) . .
C25 C26 Zn2 95.2(2) . .
C26 C27 C28 108.4(4) . .
C26 C27 C32 127.6(4) . .
C28 C27 C32 123.9(4) . .
C26 C27 Zn2 73.9(2) . .
C28 C27 Zn2 95.2(2) . .
C32 C27 Zn2 102.8(3) . .
C29 C28 C27 110.2(4) . .
C29 C28 C33 127.6(4) . .
C27 C28 C33 122.2(4) . .
C28 C29 C34 129.0(4) . .
C28 C29 C25 109.6(4) . .
C34 C29 C25 121.4(4) . .
C25 C30 H30A 109.5 . .
C25 C30 H30B 109.5 . .
H30A C30 H30B 109.5 . .
C25 C30 H30C 109.5 . .
H30A C30 H30C 109.5 . .
H30B C30 H30C 109.5 . .
C26 C31 H31A 109.5 . .
C26 C31 H31B 109.5 . .
H31A C31 H31B 109.5 . .
C26 C31 H31C 109.5 . .
H31A C31 H31C 109.5 . .
H31B C31 H31C 109.5 . .
C27 C32 H32A 109.5 . .
C27 C32 H32B 109.5 . .
H32A C32 H32B 109.5 . .
C27 C32 H32C 109.5 . .
H32A C32 H32C 109.5 . .
H32B C32 H32C 109.5 . .
C28 C33 H33A 109.5 . .
C28 C33 H33B 109.5 . .
H33A C33 H33B 109.5 . .
C28 C33 H33C 109.5 . .
H33A C33 H33C 109.5 . .
H33B C33 H33C 109.5 . .
C29 C34 H34A 109.5 . .
C29 C34 H34B 109.5 . .
H34A C34 H34B 109.5 . .
C29 C34 H34C 109.5 . .
H34A C34 H34C 109.5 . .
H34B C34 H34C 109.5 . .
C40 C35 C36 115.3(4) . .
C40 C35 Zn3 122.5(3) . .
C36 C35 Zn3 120.9(4) . .
C37 C36 F11 117.1(5) . .
C37 C36 C35 123.9(5) . .
F11 C36 C35 118.9(5) . .
F12 C37 C38 119.3(6) . .
F12 C37 C36 121.6(7) . .
C38 C37 C36 119.1(5) . .
F13 C38 C37 120.5(6) . .
F13 C38 C39 118.6(6) . .
C37 C38 C39 120.9(5) . .
F14 C39 C38 120.9(5) . .
F14 C39 C40 122.0(5) . .
C38 C39 C40 117.1(5) . .
F15 C40 C35 120.7(4) . .
F15 C40 C39 115.6(5) . .
C35 C40 C39 123.6(5) . .
O5 C41 O6 119.6(3) . .
O5 C41 C42 121.4(3) . .
O6 C41 C42 118.8(3) . .
C43 C42 C46 102.6(3) . .
C43 C42 C41 111.7(3) . .
C46 C42 C41 108.5(3) . .
C43 C42 C47 112.0(3) . .
C46 C42 C47 111.9(3) . .
C41 C42 C47 109.9(3) . .
C44 C43 C48 128.5(4) . .
C44 C43 C42 110.3(3) . .
C48 C43 C42 120.8(3) . .
C43 C44 C45 108.1(3) . .
C43 C44 C49 128.5(4) . .
C45 C44 C49 123.4(4) . .
C46 C45 C44 110.4(3) . .
C46 C45 C50 127.9(4) . .
C44 C45 C50 121.7(4) . .
C45 C46 C51 130.5(4) . .
C45 C46 C42 108.5(3) . .
C51 C46 C42 120.9(3) . .
C42 C47 H47A 109.5 . .
C42 C47 H47B 109.5 . .
H47A C47 H47B 109.5 . .
C42 C47 H47C 109.5 . .
H47A C47 H47C 109.5 . .
H47B C47 H47C 109.5 . .
C43 C48 H48A 109.5 . .
C43 C48 H48B 109.5 . .
H48A C48 H48B 109.5 . .
C43 C48 H48C 109.5 . .
H48A C48 H48C 109.5 . .
H48B C48 H48C 109.5 . .
C44 C49 H49A 109.5 . .
C44 C49 H49B 109.5 . .
H49A C49 H49B 109.5 . .
C44 C49 H49C 109.5 . .
H49A C49 H49C 109.5 . .
H49B C49 H49C 109.5 . .
C45 C50 H50A 109.5 . .
C45 C50 H50B 109.5 . .
H50A C50 H50B 109.5 . .
C45 C50 H50C 109.5 . .
H50A C50 H50C 109.5 . .
H50B C50 H50C 109.5 . .
C46 C51 H51A 109.5 . .
C46 C51 H51B 109.5 . .
H51A C51 H51B 109.5 . .
C46 C51 H51C 109.5 . .
H51A C51 H51C 109.5 . .
H51B C51 H51C 109.5 . .
C92 C91 H91A 109.5 . .
C92 C91 H91B 109.5 . .
H91A C91 H91B 109.5 . .
C92 C91 H91C 109.5 . .
H91A C91 H91C 109.5 . .
H91B C91 H91C 109.5 . .
C93 C92 C97 119.7(6) . .
C93 C92 C91 117.3(6) . .
C97 C92 C91 122.9(6) . .
C94 C93 C92 118.5(6) . .
C94 C93 H93 120.8 . .
C92 C93 H93 120.8 . .
C93 C94 C95 125.8(7) . .
C93 C94 H94 117.1 . .
C95 C94 H94 117.1 . .
C94 C95 C96 117.4(6) . .
C94 C95 H95 121.3 . .
C96 C95 H95 121.3 . .
C97 C96 C95 116.3(6) . .
C97 C96 H96 121.9 . .
C95 C96 H96 121.9 . .
C92 C97 C96 122.4(6) . .
C92 C97 H97 118.8 . .
C96 C97 H97 118.8 . .

loop_
_geom_bond_atom_site_label_1
_geom_bond_atom_site_label_2
_geom_bond_distance
_geom_bond_site_symmetry_2
Zn1 O1 1.944(3) .
Zn1 C1 1.995(4) .
Zn1 O6 1.999(3) .
Zn1 O3 2.298(3) .
Zn2 O2 1.942(3) .
Zn2 C18 1.968(4) .
Zn2 O3 2.009(3) .
Zn2 C26 2.498(4) .
Zn2 C27 2.509(4) .
Zn3 O4 1.964(3) .
Zn3 C35 1.994(4) .
Zn3 O5 2.017(3) 2_576
Zn3 O6 2.144(3) .
F1 C2 1.352(4) .
F2 C3 1.343(5) .
F3 C4 1.350(4) .
F4 C5 1.348(5) .
F5 C6 1.364(5) .
F6 C19 1.351(4) .
F7 C20 1.356(5) .
F8 C21 1.361(5) .
F9 C22 1.356(5) .
F10 C23 1.360(5) .
F11 C36 1.368(6) .
F12 C37 1.352(6) .
F13 C38 1.355(6) .
F14 C39 1.330(6) .
F15 C40 1.362(5) .
O1 C7 1.263(4) .
O2 C7 1.260(4) .
O3 C24 1.290(4) .
O4 C24 1.255(4) .
O5 C41 1.245(4) .
O5 Zn3 2.017(3) 2_576
O6 C41 1.299(4) .
C1 C2 1.368(5) .
C1 C6 1.380(5) .
C2 C3 1.381(5) .
C3 C4 1.367(6) .
C4 C5 1.381(6) .
C5 C6 1.368(6) .
C7 C8 1.528(5) .
C8 C12 1.519(5) .
C8 C9 1.527(5) .
C8 C13 1.531(5) .
C9 C10 1.326(6) .
C9 C14 1.493(6) .
C10 C11 1.480(6) .
C10 C15 1.508(5) .
C11 C12 1.342(5) .
C11 C16 1.499(6) .
C12 C17 1.496(5) .
C13 H13A 0.9600 .
C13 H13B 0.9600 .
C13 H13C 0.9600 .
C14 H14A 0.9600 .
C14 H14B 0.9600 .
C14 H14C 0.9600 .
C15 H15A 0.9600 .
C15 H15B 0.9600 .
C15 H15C 0.9600 .
C16 H16A 0.9600 .
C16 H16B 0.9600 .
C16 H16C 0.9600 .
C17 H17A 0.9600 .
C17 H17B 0.9600 .
C17 H17C 0.9600 .
C18 C19 1.375(5) .
C18 C23 1.388(5) .
C19 C20 1.387(5) .
C20 C21 1.363(6) .
C21 C22 1.367(6) .
C22 C23 1.374(6) .
C24 C25 1.509(5) .
C25 C26 1.520(5) .
C25 C29 1.521(5) .
C25 C30 1.533(5) .
C26 C27 1.356(5) .
C26 C31 1.501(6) .
C27 C28 1.480(6) .
C27 C32 1.504(5) .
C28 C29 1.327(5) .
C28 C33 1.508(5) .
C29 C34 1.494(6) .
C30 H30A 0.9600 .
C30 H30B 0.9600 .
C30 H30C 0.9600 .
C31 H31A 0.9600 .
C31 H31B 0.9600 .
C31 H31C 0.9600 .
C32 H32A 0.9600 .
C32 H32B 0.9600 .
C32 H32C 0.9600 .
C33 H33A 0.9600 .
C33 H33B 0.9600 .
C33 H33C 0.9600 .
C34 H34A 0.9600 .
C34 H34B 0.9600 .
C34 H34C 0.9600 .
C35 C40 1.368(6) .
C35 C36 1.372(6) .
C36 C37 1.359(7) .
C37 C38 1.356(8) .
C38 C39 1.386(7) .
C39 C40 1.393(6) .
C41 C42 1.524(5) .
C42 C43 1.503(5) .
C42 C46 1.520(5) .
C42 C47 1.543(5) .
C43 C44 1.341(5) .
C43 C48 1.502(5) .
C44 C45 1.476(5) .
C44 C49 1.501(5) .
C45 C46 1.335(5) .
C45 C50 1.508(5) .
C46 C51 1.501(5) .
C47 H47A 0.9600 .
C47 H47B 0.9600 .
C47 H47C 0.9600 .
C48 H48A 0.9600 .
C48 H48B 0.9600 .
C48 H48C 0.9600 .
C49 H49A 0.9600 .
C49 H49B 0.9600 .
C49 H49C 0.9600 .
C50 H50A 0.9600 .
C50 H50B 0.9600 .
C50 H50C 0.9600 .
C51 H51A 0.9600 .
C51 H51B 0.9600 .
C51 H51C 0.9600 .
C91 C92 1.487(7) .
C91 H91A 0.9600 .
C91 H91B 0.9600 .
C91 H91C 0.9600 .
C92 C93 1.369(7) .
C92 C97 1.387(7) .
C93 C94 1.348(8) .
C93 H93 0.9300 .
C94 C95 1.358(8) .
C94 H94 0.9300 .
C95 C96 1.447(9) .
C95 H95 0.9300 .
C96 C97 1.408(8) .
C96 H96 0.9300 .
C97 H97 0.9300 .

loop_
_geom_torsion_atom_site_label_1
_geom_torsion_atom_site_label_2
_geom_torsion_atom_site_label_3
_geom_torsion_atom_site_label_4
_geom_torsion
_geom_torsion_site_symmetry_1
C1 Zn1 O1 C7 -45.1(4) .
O6 Zn1 O1 C7 141.0(3) .
O3 Zn1 O1 C7 52.8(3) .
C18 Zn2 O2 C7 127.1(3) .
O3 Zn2 O2 C7 -19.6(3) .
C26 Zn2 O2 C7 -96.3(3) .
C27 Zn2 O2 C7 -125.0(3) .
O2 Zn2 O3 C24 -110.0(3) .
C18 Zn2 O3 C24 106.5(3) .
C26 Zn2 O3 C24 -19.5(3) .
C27 Zn2 O3 C24 0.0(3) .
O2 Zn2 O3 Zn1 52.47(11) .
C18 Zn2 O3 Zn1 -91.03(16) .
C26 Zn2 O3 Zn1 142.90(13) .
C27 Zn2 O3 Zn1 162.45(12) .
O1 Zn1 O3 C24 93.9(4) .
C1 Zn1 O3 C24 -140.6(4) .
O6 Zn1 O3 C24 -15.4(4) .
O1 Zn1 O3 Zn2 -62.95(11) .
C1 Zn1 O3 Zn2 62.51(14) .
O6 Zn1 O3 Zn2 -172.29(11) .
C35 Zn3 O4 C24 93.7(4) .
O5 Zn3 O4 C24 -143.6(4) 2_576
O6 Zn3 O4 C24 -27.9(4) .
O1 Zn1 O6 C41 83.1(3) .
C1 Zn1 O6 C41 -90.8(3) .
O3 Zn1 O6 C41 173.6(3) .
O1 Zn1 O6 Zn3 -110.87(16) .
C1 Zn1 O6 Zn3 75.3(2) .
O3 Zn1 O6 Zn3 -20.33(15) .
O4 Zn3 O6 C41 -155.5(2) .
C35 Zn3 O6 C41 71.4(3) .
O5 Zn3 O6 C41 -60.0(2) 2_576
O4 Zn3 O6 Zn1 35.20(17) .
C35 Zn3 O6 Zn1 -97.9(2) .
O5 Zn3 O6 Zn1 130.74(15) 2_576
O1 Zn1 C1 C2 1.3(4) .
O6 Zn1 C1 C2 174.2(3) .
O3 Zn1 C1 C2 -94.2(3) .
O1 Zn1 C1 C6 178.2(3) .
O6 Zn1 C1 C6 -8.9(4) .
O3 Zn1 C1 C6 82.6(3) .
C6 C1 C2 F1 179.9(3) .
Zn1 C1 C2 F1 -3.1(5) .
C6 C1 C2 C3 -1.5(6) .
Zn1 C1 C2 C3 175.5(3) .
F1 C2 C3 F2 1.3(5) .
C1 C2 C3 F2 -177.3(3) .
F1 C2 C3 C4 179.6(4) .
C1 C2 C3 C4 1.0(6) .
F2 C3 C4 F3 -1.5(6) .
C2 C3 C4 F3 -179.9(4) .
F2 C3 C4 C5 178.8(4) .
C2 C3 C4 C5 0.4(6) .
F3 C4 C5 F4 -2.1(6) .
C3 C4 C5 F4 177.6(4) .
F3 C4 C5 C6 179.1(4) .
C3 C4 C5 C6 -1.2(7) .
F4 C5 C6 F5 1.0(6) .
C4 C5 C6 F5 179.8(4) .
F4 C5 C6 C1 -178.1(4) .
C4 C5 C6 C1 0.6(7) .
C2 C1 C6 F5 -178.4(3) .
Zn1 C1 C6 F5 4.4(5) .
C2 C1 C6 C5 0.7(6) .
Zn1 C1 C6 C5 -176.5(3) .
Zn2 O2 C7 O1 -9.0(6) .
Zn2 O2 C7 C8 174.1(2) .
Zn1 O1 C7 O2 -15.4(6) .
Zn1 O1 C7 C8 161.4(2) .
O2 C7 C8 C12 90.2(4) .
O1 C7 C8 C12 -86.8(4) .
O2 C7 C8 C9 -156.2(3) .
O1 C7 C8 C9 26.7(5) .
O2 C7 C8 C13 -30.8(5) .
O1 C7 C8 C13 152.1(3) .
C12 C8 C9 C10 -4.3(4) .
C7 C8 C9 C10 -120.9(4) .
C13 C8 C9 C10 112.9(4) .
C12 C8 C9 C14 176.7(3) .
C7 C8 C9 C14 60.2(5) .
C13 C8 C9 C14 -66.1(5) .
C14 C9 C10 C11 -177.2(4) .
C8 C9 C10 C11 4.0(5) .
C14 C9 C10 C15 3.0(8) .
C8 C9 C10 C15 -175.9(4) .
C9 C10 C11 C12 -2.0(5) .
C15 C10 C11 C12 177.8(4) .
C9 C10 C11 C16 178.9(4) .
C15 C10 C11 C16 -1.2(6) .
C10 C11 C12 C17 -177.1(4) .
C16 C11 C12 C17 1.9(7) .
C10 C11 C12 C8 -0.9(5) .
C16 C11 C12 C8 178.1(4) .
C9 C8 C12 C11 3.1(4) .
C7 C8 C12 C11 123.1(4) .
C13 C8 C12 C11 -114.5(4) .
C9 C8 C12 C17 179.4(3) .
C7 C8 C12 C17 -60.5(5) .
C13 C8 C12 C17 61.9(5) .
O2 Zn2 C18 C19 26.9(4) .
O3 Zn2 C18 C19 164.3(3) .
C26 Zn2 C18 C19 -94.2(3) .
C27 Zn2 C18 C19 -86.8(3) .
O2 Zn2 C18 C23 -158.3(3) .
O3 Zn2 C18 C23 -20.9(4) .
C26 Zn2 C18 C23 80.7(4) .
C27 Zn2 C18 C23 88.0(3) .
C23 C18 C19 F6 -179.6(3) .
Zn2 C18 C19 F6 -4.4(5) .
C23 C18 C19 C20 -0.2(6) .
Zn2 C18 C19 C20 175.0(3) .
F6 C19 C20 F7 0.7(6) .
C18 C19 C20 F7 -178.7(4) .
F6 C19 C20 C21 179.2(4) .
C18 C19 C20 C21 -0.2(6) .
F7 C20 C21 F8 -0.9(7) .
C19 C20 C21 F8 -179.4(4) .
F7 C20 C21 C22 178.7(4) .
C19 C20 C21 C22 0.1(7) .
F8 C21 C22 F9 1.2(7) .
C20 C21 C22 F9 -178.3(4) .
F8 C21 C22 C23 179.9(4) .
C20 C21 C22 C23 0.3(7) .
F9 C22 C23 F10 -1.4(6) .
C21 C22 C23 F10 179.9(4) .
F9 C22 C23 C18 177.9(4) .
C21 C22 C23 C18 -0.8(7) .
C19 C18 C23 F10 -180.0(3) .
Zn2 C18 C23 F10 4.8(5) .
C19 C18 C23 C22 0.7(6) .
Zn2 C18 C23 C22 -174.4(3) .
Zn3 O4 C24 O3 1.9(6) .
Zn3 O4 C24 C25 -176.7(3) .
Zn2 O3 C24 O4 -178.8(3) .
Zn1 O3 C24 O4 28.0(6) .
Zn2 O3 C24 C25 -0.2(5) .
Zn1 O3 C24 C25 -153.5(3) .
O4 C24 C25 C26 -145.7(4) .
O3 C24 C25 C26 35.7(5) .
O4 C24 C25 C29 102.0(4) .
O3 C24 C25 C29 -76.6(4) .
O4 C24 C25 C30 -19.6(5) .
O3 C24 C25 C30 161.8(4) .
C24 C25 C26 C27 -117.3(4) .
C29 C25 C26 C27 -1.1(4) .
C30 C25 C26 C27 116.9(4) .
C24 C25 C26 C31 72.0(5) .
C29 C25 C26 C31 -171.8(3) .
C30 C25 C26 C31 -53.8(5) .
C24 C25 C26 Zn2 -41.7(3) .
C29 C25 C26 Zn2 74.5(3) .
C30 C25 C26 Zn2 -167.5(3) .
O2 Zn2 C26 C27 -118.3(3) .
C18 Zn2 C26 C27 14.1(3) .
O3 Zn2 C26 C27 141.0(3) .
O2 Zn2 C26 C31 8.8(3) .
C18 Zn2 C26 C31 141.1(3) .
O3 Zn2 C26 C31 -92.0(3) .
C27 Zn2 C26 C31 127.0(4) .
O2 Zn2 C26 C25 133.0(2) .
C18 Zn2 C26 C25 -94.6(3) .
O3 Zn2 C26 C25 32.2(2) .
C27 Zn2 C26 C25 -108.7(3) .
C31 C26 C27 C28 169.7(4) .
C25 C26 C27 C28 0.0(4) .
Zn2 C26 C27 C28 -90.1(3) .
C31 C26 C27 C32 -6.3(7) .
C25 C26 C27 C32 -175.9(4) .
Zn2 C26 C27 C32 93.9(4) .
C31 C26 C27 Zn2 -100.2(4) .
C25 C26 C27 Zn2 90.2(3) .
O2 Zn2 C27 C26 66.9(3) .
C18 Zn2 C27 C26 -168.7(3) .
O3 Zn2 C27 C26 -38.6(3) .
O2 Zn2 C27 C28 174.6(2) .
C18 Zn2 C27 C28 -61.0(3) .
O3 Zn2 C27 C28 69.1(2) .
C26 Zn2 C27 C28 107.7(3) .
O2 Zn2 C27 C32 -59.0(3) .
C18 Zn2 C27 C32 65.5(3) .
O3 Zn2 C27 C32 -164.4(3) .
C26 Zn2 C27 C32 -125.8(4) .
C26 C27 C28 C29 1.3(5) .
C32 C27 C28 C29 177.4(4) .
Zn2 C27 C28 C29 -73.4(3) .
C26 C27 C28 C33 -176.9(4) .
C32 C27 C28 C33 -0.8(6) .
Zn2 C27 C28 C33 108.4(4) .
C27 C28 C29 C34 176.8(4) .
C33 C28 C29 C34 -5.1(7) .
C27 C28 C29 C25 -2.0(5) .
C33 C28 C29 C25 176.1(4) .
C24 C25 C29 C28 120.6(4) .
C26 C25 C29 C28 1.9(4) .
C30 C25 C29 C28 -117.1(4) .
C24 C25 C29 C34 -58.4(5) .
C26 C25 C29 C34 -177.0(4) .
C30 C25 C29 C34 63.9(5) .
O4 Zn3 C35 C40 160.0(3) .
O5 Zn3 C35 C40 47.6(4) 2_576
O6 Zn3 C35 C40 -84.1(4) .
O4 Zn3 C35 C36 -33.6(4) .
O5 Zn3 C35 C36 -146.0(3) 2_576
O6 Zn3 C35 C36 82.2(4) .
C40 C35 C36 C37 2.0(7) .
Zn3 C35 C36 C37 -165.3(4) .
C40 C35 C36 F11 179.8(4) .
Zn3 C35 C36 F11 12.5(6) .
F11 C36 C37 F12 1.0(7) .
C35 C36 C37 F12 178.8(5) .
F11 C36 C37 C38 -177.4(5) .
C35 C36 C37 C38 0.5(8) .
F12 C37 C38 F13 -0.8(9) .
C36 C37 C38 F13 177.6(4) .
F12 C37 C38 C39 -179.9(5) .
C36 C37 C38 C39 -1.6(9) .
F13 C38 C39 F14 0.9(8) .
C37 C38 C39 F14 -179.9(5) .
F13 C38 C39 C40 -179.0(4) .
C37 C38 C39 C40 0.1(8) .
C36 C35 C40 F15 177.7(4) .
Zn3 C35 C40 F15 -15.3(6) .
C36 C35 C40 C39 -3.5(7) .
Zn3 C35 C40 C39 163.6(4) .
F14 C39 C40 F15 1.5(7) .
C38 C39 C40 F15 -178.6(4) .
F14 C39 C40 C35 -177.4(4) .
C38 C39 C40 C35 2.6(7) .
Zn3 O5 C41 O6 87.9(4) 2_576
Zn3 O5 C41 C42 -97.1(4) 2_576
Zn1 O6 C41 O5 -176.4(2) .
Zn3 O6 C41 O5 14.9(4) .
Zn1 O6 C41 C42 8.4(5) .
Zn3 O6 C41 C42 -160.3(3) .
O5 C41 C42 C43 140.7(3) .
O6 C41 C42 C43 -44.2(4) .
O5 C41 C42 C46 -106.9(4) .
O6 C41 C42 C46 68.2(4) .
O5 C41 C42 C47 15.8(5) .
O6 C41 C42 C47 -169.2(3) .
C46 C42 C43 C44 2.7(4) .
C41 C42 C43 C44 118.7(3) .
C47 C42 C43 C44 -117.5(4) .
C46 C42 C43 C48 175.9(3) .
C41 C42 C43 C48 -68.1(4) .
C47 C42 C43 C48 55.7(5) .
C48 C43 C44 C45 -173.9(4) .
C42 C43 C44 C45 -1.4(4) .
C48 C43 C44 C49 3.5(6) .
C42 C43 C44 C49 176.0(4) .
C43 C44 C45 C46 -0.8(4) .
C49 C44 C45 C46 -178.3(3) .
C43 C44 C45 C50 177.9(3) .
C49 C44 C45 C50 0.4(6) .
C44 C45 C46 C51 -177.9(4) .
C50 C45 C46 C51 3.5(7) .
C44 C45 C46 C42 2.5(4) .
C50 C45 C46 C42 -176.1(4) .
C43 C42 C46 C45 -3.1(4) .
C41 C42 C46 C45 -121.4(3) .
C47 C42 C46 C45 117.1(4) .
C43 C42 C46 C51 177.3(3) .
C41 C42 C46 C51 58.9(4) .
C47 C42 C46 C51 -62.5(5) .
C97 C92 C93 C94 0.2(8) .
C91 C92 C93 C94 177.0(5) .
C92 C93 C94 C95 0.5(9) .
C93 C94 C95 C96 -1.2(9) .
C94 C95 C96 C97 1.3(8) .
C93 C92 C97 C96 0.1(7) .
C91 C92 C97 C96 -176.6(5) .
C95 C96 C97 C92 -0.8(7) .
